data_2007584
loop_
_publ_author_name
'Leardini, Rino'
'McDougald, Graham'
'McNab, Hamish'
'Nanni, Daniele'
'Parsons, Simon'

_publ_section_title
;
 Methyl-and Phenyl-Substituted Salicylideneanilines
;
_journal_issue 9
_journal_name_full 'Acta Crystallographica Section C'
_journal_page_first 1360
_journal_page_last 1362
_journal_paper_doi 10.1107/S0108270198004302
_journal_volume 54
_journal_year 1998
_chemical_formula_moiety ' C19 H15 N1 O1'
_chemical_formula_sum 'C19 H15 N O'
_chemical_formula_weight 273.33
_chemical_name_systematic
;
2-hydroxybenzophenone anil
;
_space_group_IT_number 15
_symmetry_cell_setting monoclinic
_symmetry_space_group_name_Hall '-C 2yc'
_symmetry_space_group_name_H-M 'C 1 2/c 1'
_audit_creation_method CRYSTALS
_cell_angle_alpha 90
_cell_angle_beta 90.26(2)
_cell_angle_gamma 90
_cell_formula_units_Z 8.00
_cell_length_a 18.339(3)
_cell_length_b 9.6420(10)
_cell_length_c 16.323(2)
_cell_measurement_reflns_used 48
_cell_measurement_temperature 220
_cell_measurement_theta_max 22
_cell_measurement_theta_min 20
_cell_volume 2886.3(7)
_computing_cell_refinement DIF4
_computing_data_collection 'DIF4 (Stoe, 1990a)'
_computing_data_reduction 'REDU4 (Stoe, 1990b)'
_computing_molecular_graphics
;
 CAMERON (Watkin, Prout & Pearce,  1996)
;
_computing_publication_material CRYSTALS
_computing_structure_refinement
;
CRYSTALS (Watkin, Prout, Carruthers & Betteridge, 1996)
;
_computing_structure_solution 'SHELXS97 (Sheldrick, 1997)'
_diffrn_ambient_temperature 220
_diffrn_measurement_device
;
Stoe Stadi-4 diffractometer equipped
with an Oxford Cryosystems low-temperature
 device (Cosier & Glazer, 1986)
;
_diffrn_measurement_method '\w-\q with learnt-profile (Clegg, 1981)'
_diffrn_radiation_monochromator graphite
_diffrn_radiation_type 'Cu K\a'
_diffrn_radiation_wavelength 1.5418
_diffrn_reflns_av_R_equivalents 0.02
_diffrn_reflns_limit_h_max 22
_diffrn_reflns_limit_h_min -22
_diffrn_reflns_limit_k_max 10
_diffrn_reflns_limit_k_min 0
_diffrn_reflns_limit_l_max 19
_diffrn_reflns_limit_l_min 0
_diffrn_reflns_number 2810
_diffrn_reflns_theta_max 70.04
_diffrn_reflns_theta_min 2.71
_diffrn_standards_decay_% 0.00
_diffrn_standards_interval_time 60
_diffrn_standards_number 3
_exptl_absorpt_coefficient_mu 0.61
_exptl_absorpt_correction_type none
_exptl_crystal_colour ' colourless '
_exptl_crystal_density_diffrn 1.26
_exptl_crystal_density_meas ?
_exptl_crystal_description ' lath '
_exptl_crystal_F_000 1155.02
_exptl_crystal_size_max 0.43
_exptl_crystal_size_mid 0.19
_exptl_crystal_size_min 0.12
_refine_diff_density_max 0.19
_refine_diff_density_min -0.14
_refine_ls_extinction_coef 143(9)
_refine_ls_extinction_method 'Larson (1969)'
_refine_ls_goodness_of_fit_obs 1.1260
_refine_ls_hydrogen_treatment
;
 H atom attached to O22  refined freely;
H atoms attached to C   iteratively reidealized
;
_refine_ls_matrix_type full
_refine_ls_number_parameters 195
_refine_ls_number_reflns 1978
_refine_ls_R_factor_obs .0437
_refine_ls_shift/esd_max 0.007
_refine_ls_structure_factor_coef F
_refine_ls_weighting_scheme 'Chebychev polynomial'
_refine_ls_wR_factor_obs .0476
_reflns_number_observed 1978
_reflns_number_total 2451
_reflns_observed_criterion >2\s(I)
_cod_data_source_file bm1237.cif
_cod_data_source_block 3
_cod_depositor_comments
;
The following automatic conversions were performed:
'_symmetry_cell_setting' value 'Monoclinic' changed to 'monoclinic'
according to '/home/saulius/struct/CIF-dictionaries/cif_core.dic'
dictionary named 'cif_core.dic' version 2.4.1 from 2010-06-29.

Automatic conversion script
Id: cif_fix_enum 1527 2010-12-29 10:47:43Z saulius 

The following automatic conversions were performed:

'_symmetry_cell_setting' value 'Monoclinic ' changed to 'monoclinic'
according to /home/saulius/struct/CIF-dictionaries/cif_core.dic
dictionary named 'cif_core.dic' version 2.4.1 from
2010-06-29.

'_exptl_absorpt_correction_type' value 'None' changed to
'none' according to
/home/saulius/struct/CIF-dictionaries/cif_core.dic dictionary named
'cif_core.dic' version 2.4.1 from 2010-06-29.

Automatic conversion script
Id: cif_fix_values 1715 2011-07-08 13:25:40Z adriana 

The following automatic conversions were performed:

'_exptl_crystal_density_meas' value 'Not measured' was changed to '?'
- the value is perceived as not measured.

Automatic conversion script
Id: cif_fix_values 3008 2015-01-20 13:52:24Z robertas 
;
_cod_original_sg_symbol_H-M 'C 2/c'
_cod_original_formula_sum ' C19 H15 N1 O1'
_cod_database_code 2007584
_cod_database_fobs_code 2007584

loop_
_symmetry_equiv_pos_as_xyz
x,y,z
-x,-y,-z
x+1/2,y+1/2,z
-x+1/2,-y+1/2,-z
-x,y,-z+1/2
x,-y,z+1/2
-x+1/2,y+1/2,-z+1/2
x+1/2,-y+1/2,z+1/2

loop_
_atom_site_aniso_label
_atom_site_aniso_U_11
_atom_site_aniso_U_22
_atom_site_aniso_U_33
_atom_site_aniso_U_12
_atom_site_aniso_U_13
_atom_site_aniso_U_23
C1 .0364(8) .0372(8) .0369(8) .0041(6) -.0025(6) -.0028(6)
O2 .0366(6) .0775(9) .0410(6) .0000(6) .0026(5) .0031(6)
C2 .0376(8) .0436(9) .0410(8) .0026(7) -.0004(6) -.0017(7)
C3 .0356(8) .0590(10) .0519(9) .0011(8) -.0036(7) -.0028(8)
C4 .0450(9) .0590(10) .0486(9) .0057(8) -.0142(7) -.0057(8)
C5 .0517(9) .0520(10) .0357(8) .0069(8) -.0058(7) -.0034(7)
C6 .0409(8) .0452(9) .0393(8) .0061(7) .0007(6) -.0011(7)
C11 .0357(8) .0359(9) .0380(8) .0024(6) -.0001(6) .0019(6)
N12 .0374(7) .0577(9) .0342(6) .0032(6) -.0013(5) -.0014(6)
C111 .0338(7) .0480(10) .0306(7) .0023(7) -.0034(5) .0025(7)
C112 .0454(9) .0580(10) .0520(10) -.0035(8) -.0034(8) .0128(8)
C113 .0420(9) .094(2) .0550(10) -.0150(10) -.0045(8) .0270(10)
C114 .0359(8) .112(2) .0405(9) .0110(10) -.0001(7) .0120(10)
C115 .0470(10) .0810(10) .0480(10) .0190(10) .0002(8) -.0069(9)
C116 .0425(8) .0560(10) .0468(9) .0048(8) .0011(7) -.0026(8)
C121 .0373(8) .0530(10) .0304(7) .0049(7) .0016(6) -.0010(7)
C122 .0620(10) .0500(10) .0451(9) .0001(8) -.0081(8) .0048(8)
C123 .0640(10) .0530(10) .0467(9) -.0044(9) -.0117(8) -.0029(8)
C124 .0476(9) .0620(10) .0360(8) .0057(8) -.0052(7) -.0010(8)
C125 .0560(10) .0530(10) .0444(9) .0075(8) -.0064(8) .0049(8)
C126 .0515(9) .0500(10) .0476(9) .0000(8) -.0050(7) -.0003(8)

loop_
_atom_site_label
_atom_site_fract_x
_atom_site_fract_y
_atom_site_fract_z
_atom_site_U_iso_or_equiv
_atom_site_thermal_displace_type
_atom_site_occupancy
C1 .29924(8) .1738(2) .81586(9) .0368 Uani 1.0000
O2 .39020(6) .19190(10) .71017(7) .0517 Uani 1.0000
C2 .37233(8) .1821(2) .79008(9) .0407 Uani 1.0000
C3 .42855(8) .1825(2) .84780(10) .0488 Uani 1.0000
C4 .41301(9) .1716(2) .92980(10) .0507 Uani 1.0000
C5 .34165(9) .1618(2) .95644(9) .0464 Uani 1.0000
C6 .28568(8) .1632(2) .90008(9) .0418 Uani 1.0000
C11 .23872(8) .1758(2) .75603(9) .0366 Uani 1.0000
N12 .25425(7) .16940(10) .67945(7) .0431 Uani 1.0000
C111 .16275(8) .1913(2) .78750(8) .0376 Uani 1.0000
C112 .11932(9) .0772(2) .80410(10) .0517 Uani 1.0000
C113 .04970(10) .0967(3) .83510(10) .0638 Uani 1.0000
C114 .02362(9) .2285(3) .84880(10) .0629 Uani 1.0000
C115 .06600(10) .3411(2) .83230(10) .0589 Uani 1.0000
C116 .13590(9) .3234(2) .80190(10) .0483 Uani 1.0000
C121 .20000(8) .1706(2) .61636(9) .0402 Uani 1.0000
C122 .16870(10) .0484(2) .58990(10) .0522 Uani 1.0000
C123 .12190(10) .0490(2) .52310(10) .0545 Uani 1.0000
C124 .10602(9) .1710(2) .48309(9) .0485 Uani 1.0000
C125 .13720(10) .2920(2) .50960(10) .0510 Uani 1.0000
C126 .18440(9) .2927(2) .57620(10) .0497 Uani 1.0000
H2 .3450(10) .182(2) .6810(10) .085(7) Uiso 1.0000
H31 .4803 .1909 .8295 .0473 Uiso 1.0000
H41 .4538 .1707 .9708 .0501 Uiso 1.0000
H51 .3309 .1537 1.0163 .0452 Uiso 1.0000
H61 .2342 .1566 .9196 .0415 Uiso 1.0000
H1121 .1380 -.0185 .7938 .0513 Uiso 1.0000
H1131 .0183 .0147 .8476 .0601 Uiso 1.0000
H1141 -.0268 .2418 .8707 .0545 Uiso 1.0000
H1151 .0468 .4365 .8422 .0566 Uiso 1.0000
H1161 .1671 .4061 .7904 .0477 Uiso 1.0000
H1221 .1800 -.0404 .6190 .0515 Uiso 1.0000
H1231 .0995 -.0399 .5039 .0539 Uiso 1.0000
H1241 .0720 .1713 .4350 .0470 Uiso 1.0000
H1251 .1257 .3809 .4807 .0506 Uiso 1.0000
H1261 .2071 .3816 .5950 .0494 Uiso 1.0000

loop_
_atom_type_symbol
_atom_type_scat_dispersion_real
_atom_type_scat_dispersion_imag
_atom_type_scat_source
'C   ' 0.0170 0.0090 International_Tables_Vol_IV_Table_2.2B
'H   ' 0.0000 0.0000 International_Tables_Vol_IV_Table_2.2B
'N   ' 0.0290 0.0180 International_Tables_Vol_IV_Table_2.2B
'O   ' 0.0470 0.0320 International_Tables_Vol_IV_Table_2.2B

loop_
_geom_angle_atom_site_label_1
_geom_angle_atom_site_label_2
_geom_angle_atom_site_label_3
_geom_angle
_geom_angle_publ_flag
C2 C1 C6 118.00(10) yes
C2 C1 C11 121.00(10) yes
C6 C1 C11 120.90(10) yes
C2 O2 H2 105.5(14) no
C1 C2 O2 121.90(10) yes
C1 C2 C3 120.00(10) yes
O2 C2 C3 118.10(10) yes
C2 C3 C4 120.20(10) yes
C2 C3 H31 119.8(2) no
C4 C3 H31 120.0(2) no
C3 C4 C5 120.80(10) yes
C3 C4 H41 119.6(2) no
C5 C4 H41 119.6(2) no
C4 C5 C6 119.60(10) yes
C4 C5 H51 120.2(2) no
C6 C5 H51 120.2(2) no
C1 C6 C5 121.40(10) yes
C1 C6 H61 119.30(10) no
C5 C6 H61 119.30(10) no
C1 C11 N12 118.30(10) yes
C1 C11 C111 118.30(10) yes
N12 C11 C111 123.40(10) yes
C11 N12 C121 123.00(10) yes
C11 C111 C112 121.70(10) no
C11 C111 C116 118.80(10) no
C112 C111 C116 119.40(10) no
C111 C112 C113 119.7(2) no
C111 C112 H1121 120.1(2) no
C113 C112 H1121 120.2(2) no
C112 C113 C114 120.3(2) no
C112 C113 H1131 119.9(2) no
C114 C113 H1131 119.8(2) no
C113 C114 C115 120.3(2) no
C113 C114 H1141 119.9(2) no
C115 C114 H1141 119.8(2) no
C114 C115 C116 120.1(2) no
C114 C115 H1151 119.9(2) no
C116 C115 H1151 120.0(2) no
C111 C116 C115 120.3(2) no
C111 C116 H1161 119.80(10) no
C115 C116 H1161 119.9(2) no
N12 C121 C122 120.30(10) no
N12 C121 C126 119.50(10) no
C122 C121 C126 119.80(10) no
C121 C122 C123 119.9(2) no
C121 C122 H1221 120.0(2) no
C123 C122 H1221 120.2(2) no
C122 C123 C124 120.4(2) no
C122 C123 H1231 119.8(2) no
C124 C123 H1231 119.8(2) no
C123 C124 C125 119.40(10) no
C123 C124 H1241 120.3(2) no
C125 C124 H1241 120.3(2) no
C124 C125 C126 120.7(2) no
C124 C125 H1251 119.7(2) no
C126 C125 H1251 119.7(2) no
C121 C126 C125 119.8(2) no
C121 C126 H1261 120.1(2) no
C125 C126 H1261 120.2(2) no

loop_
_geom_bond_atom_site_label_1
_geom_bond_atom_site_label_2
_geom_bond_site_symmetry_1
_geom_bond_site_symmetry_2
_geom_bond_distance
_geom_bond_publ_flag
C1 C2 . . 1.409(2) yes
C1 C6 . . 1.402(2) yes
C1 C11 . . 1.475(2) yes
O2 C2 . . 1.350(2) yes
O2 H2 . . .96(2) yes
C2 C3 . . 1.394(2) yes
C3 C4 . . 1.374(2) yes
C3 H31 . . .999(2) no
C4 C5 . . 1.384(2) yes
C4 H41 . . 1.001(2) no
C5 C6 . . 1.375(2) yes
C5 H51 . . 1.000(2) no
C6 H61 . . 1.000(2) no
C11 N12 . . 1.285(2) yes
C11 C111 . . 1.495(2) yes
N12 C121 . . 1.429(2) yes
C111 C112 . . 1.385(2) no
C111 C116 . . 1.386(2) no
C112 C113 . . 1.389(3) no
C112 H1121 . . 1.000(2) no
C113 C114 . . 1.376(3) no
C113 H1131 . . .999(2) no
C114 C115 . . 1.364(3) no
C114 H1141 . . 1.001(2) no
C115 C116 . . 1.386(2) no
C115 H1151 . . .999(2) no
C116 H1161 . . 1.000(2) no
C121 C122 . . 1.379(2) no
C121 C126 . . 1.376(2) no
C122 C123 . . 1.385(2) no
C122 H1221 . . .999(2) no
C123 C124 . . 1.376(2) no
C123 H1231 . . 1.000(2) no
C124 C125 . . 1.369(2) no
C124 H1241 . . 1.001(2) no
C125 C126 . . 1.387(2) no
C125 H1251 . . 1.001(2) no
C126 H1261 . . 1.001(2) no

loop_
_cod_related_entry_id
_cod_related_entry_database
_cod_related_entry_code
1 ChemSpider 21185831
